data_2104098
loop_
_publ_author_name
'Cox, Philip J.'
'Kechagias, Dimitrios'
'Kelly, Orla'

_publ_section_title
;
 Conformations of substituted benzophenones
;
_journal_coeditor_code WS5060
_journal_issue 2
_journal_name_full 'Acta Crystallographica Section B'
_journal_page_first 206
_journal_page_last 216
_journal_paper_doi 10.1107/S0108768108000232
_journal_volume 64
_journal_year 2008
_chemical_formula_moiety 'C13 H10 O3'
_chemical_formula_sum 'C13 H10 O3'
_chemical_formula_weight 214.21
_chemical_name_common
;
3,4-Dihydroxybenzophenone
;
_space_group_IT_number 15
_symmetry_cell_setting monoclinic
_symmetry_space_group_name_Hall '-C 2yc'
_symmetry_space_group_name_H-M 'C 1 2/c 1'
_audit_creation_method 'WinGX routine CIF_UPDATE'
_cell_angle_alpha 90
_cell_angle_beta 115.019(2)
_cell_angle_gamma 90
_cell_formula_units_Z 8
_cell_length_a 24.4619(9)
_cell_length_b 7.3737(2)
_cell_length_c 12.3961(4)
_cell_measurement_reflns_used 11394
_cell_measurement_temperature 120(2)
_cell_measurement_theta_max 27.48
_cell_measurement_theta_min 2.91
_cell_volume 2026.14(12)
_computing_cell_refinement 'DENZO and COLLECT'
_computing_data_collection
;
        DENZO (Otwinowski and Minor, 1997), COLLECT (Hooft, 1998)
;
_computing_data_reduction 'DENZO and COLLECT'
_computing_molecular_graphics
;
        PLATON (Spek,2002)
;
_computing_publication_material 'WinGX publication routines (Farrugia, 1999)'
_computing_structure_refinement 'SHELXL-97 (Sheldrick, 1997)'
_computing_structure_solution 'SIR97 (Altomare et al.,1999)'
_diffrn_measured_fraction_theta_full 0.997
_diffrn_measured_fraction_theta_max 0.997
_diffrn_measurement_device_type
;
        Bruker-Nonius 95mm CCD camers on \k-goniostat
;
_diffrn_measurement_method
;
        \f and \w scans to fill Ewald sphere
;
_diffrn_radiation_type MoK\a
_diffrn_radiation_wavelength 0.71073
_diffrn_reflns_av_R_equivalents 0.0743
_diffrn_reflns_limit_h_max 31
_diffrn_reflns_limit_h_min -31
_diffrn_reflns_limit_k_max 9
_diffrn_reflns_limit_k_min -9
_diffrn_reflns_limit_l_max 16
_diffrn_reflns_limit_l_min -15
_diffrn_reflns_number 16476
_diffrn_reflns_theta_full 27.47
_diffrn_reflns_theta_max 27.47
_diffrn_reflns_theta_min 2.91
_diffrn_standards_decay_% 0
_diffrn_standards_number 0
_exptl_absorpt_coefficient_mu 0.1
_exptl_absorpt_correction_T_max 0.997
_exptl_absorpt_correction_T_min 0.9134
_exptl_absorpt_correction_type multi-scan
_exptl_absorpt_process_details
;
using multiple and symmetry-related data measurements via the program
SORTAV (Blessing, 1995, 1997)
;
_exptl_crystal_colour COLOURLESS
_exptl_crystal_density_diffrn 1.404
_exptl_crystal_density_method 'not measured'
_exptl_crystal_description plate
_exptl_crystal_F_000 896
_exptl_crystal_size_max 0.24
_exptl_crystal_size_mid 0.14
_exptl_crystal_size_min 0.03
_refine_diff_density_max 0.188
_refine_diff_density_min -0.29
_refine_ls_extinction_method none
_refine_ls_goodness_of_fit_ref 1.029
_refine_ls_hydrogen_treatment mixed
_refine_ls_matrix_type full
_refine_ls_number_parameters 152
_refine_ls_number_reflns 2319
_refine_ls_number_restraints 0
_refine_ls_restrained_S_all 1.029
_refine_ls_R_factor_gt 0.0475
_refine_ls_shift/su_max 0.001
_refine_ls_structure_factor_coef Fsqd
_refine_ls_weighting_details 'calc w=1/[\s^2^(Fo^2^)+(0.0555P)^2^+1.1706P] where P=(Fo^2^+2Fc^2^)/3'
_refine_ls_weighting_scheme calc
_refine_ls_wR_factor_ref 0.1139
_reflns_number_gt 1733
_reflns_number_total 2319
_reflns_threshold_expression >2sigma(I)
_cod_data_source_file ws5060.cif
_cod_data_source_block orla2
_cod_original_cell_volume 2026.14(11)
_cod_original_sg_symbol_H-M 'C 2/c'
_cod_database_code 2104098
_cod_database_fobs_code 2104098

loop_
_symmetry_equiv_pos_as_xyz
'x, y, z'
'-x, y, -z+1/2'
'x+1/2, y+1/2, z'
'-x+1/2, y+1/2, -z+1/2'
'-x, -y, -z'
'x, -y, z-1/2'
'-x+1/2, -y+1/2, -z'
'x+1/2, -y+1/2, z-1/2'

loop_
_atom_site_type_symbol
_atom_site_label
_atom_site_fract_x
_atom_site_fract_y
_atom_site_fract_z
_atom_site_U_iso_or_equiv
_atom_site_adp_type
_atom_site_calc_flag
_atom_site_refinement_flags
_atom_site_occupancy
O O1 0.66586(5) 0.08148(16) 0.40009(9) 0.0243(3) Uani d . 1
O O2 0.56113(5) 0.05271(16) 0.75039(10) 0.0242(3) Uani d . 1
H H2 0.5968(9) -0.006(3) 0.8012(16) 0.029 Uiso d . 1
O O3 0.46801(5) 0.24018(16) 0.58310(10) 0.0270(3) Uani d . 1
H H3 0.4682(8) 0.172(3) 0.6473(17) 0.032 Uiso d . 1
C C1 0.62252(7) 0.1488(2) 0.53207(13) 0.0185(3) Uani d . 1
C C2 0.61879(7) 0.0841(2) 0.63465(13) 0.0185(3) Uani d . 1
H H2A 0.6517 0.0193 0.6925 0.022 Uiso calc R 1
C C3 0.56755(7) 0.1140(2) 0.65227(13) 0.0188(3) Uani d . 1
C C4 0.51906(7) 0.2092(2) 0.56816(14) 0.0204(3) Uani d . 1
C C5 0.52305(7) 0.2761(2) 0.46731(14) 0.0220(3) Uani d . 1
H H5 0.4905 0.3437 0.4106 0.026 Uiso calc R 1
C C6 0.57402(7) 0.2450(2) 0.44867(13) 0.0217(4) Uani d . 1
H H6A 0.5761 0.2895 0.3785 0.026 Uiso calc R 1
C C7 0.67428(7) 0.1048(2) 0.50480(13) 0.0193(3) Uani d . 1
C C8 0.73631(7) 0.0819(2) 0.60007(13) 0.0194(3) Uani d . 1
C C9 0.77717(7) -0.0204(2) 0.57393(14) 0.0232(4) Uani d . 1
H H9 0.7649 -0.072 0.497 0.028 Uiso calc R 1
C C10 0.83534(7) -0.0471(2) 0.65921(15) 0.0268(4) Uani d . 1
H H10 0.8629 -0.118 0.6413 0.032 Uiso calc R 1
C C11 0.85344(7) 0.0300(2) 0.77117(15) 0.0273(4) Uani d . 1
H H11 0.8932 0.0102 0.8302 0.033 Uiso calc R 1
C C12 0.81387(7) 0.1355(2) 0.79721(14) 0.0248(4) Uani d . 1
H H12 0.8268 0.1901 0.8735 0.03 Uiso calc R 1
C C13 0.75534(7) 0.1618(2) 0.71223(13) 0.0210(3) Uani d . 1
H H13 0.7282 0.2342 0.7303 0.025 Uiso calc R 1

loop_
_atom_site_aniso_label
_atom_site_aniso_U_11
_atom_site_aniso_U_22
_atom_site_aniso_U_33
_atom_site_aniso_U_12
_atom_site_aniso_U_13
_atom_site_aniso_U_23
O1 0.0232(6) 0.0325(6) 0.0190(6) -0.0024(5) 0.0106(5) -0.0016(5)
O2 0.0197(6) 0.0345(7) 0.0208(6) 0.0036(5) 0.0109(5) 0.0058(5)
O3 0.0187(6) 0.0359(7) 0.0290(6) 0.0052(5) 0.0126(5) 0.0051(5)
C1 0.0173(7) 0.0202(8) 0.0177(7) -0.0019(6) 0.0071(6) -0.0013(6)
C2 0.0163(7) 0.0203(8) 0.0172(7) 0.0004(6) 0.0056(6) -0.0009(6)
C3 0.0191(7) 0.0208(8) 0.0167(7) -0.0023(6) 0.0080(6) -0.0010(6)
C4 0.0166(8) 0.0211(8) 0.0239(8) -0.0010(6) 0.0089(7) -0.0023(6)
C5 0.0184(8) 0.0236(8) 0.0202(8) 0.0032(6) 0.0046(6) 0.0018(6)
C6 0.0242(8) 0.0236(8) 0.0172(7) -0.0007(6) 0.0086(7) 0.0011(6)
C7 0.0216(8) 0.0181(8) 0.0192(8) -0.0028(6) 0.0096(6) -0.0004(6)
C8 0.0189(8) 0.0195(8) 0.0214(8) -0.0018(6) 0.0099(6) 0.0020(6)
C9 0.0230(8) 0.0227(9) 0.0266(8) -0.0005(6) 0.0133(7) 0.0017(6)
C10 0.0219(8) 0.0240(9) 0.0373(9) 0.0035(7) 0.0152(7) 0.0059(7)
C11 0.0170(8) 0.0262(9) 0.0340(9) -0.0022(7) 0.0063(7) 0.0091(7)
C12 0.0238(8) 0.0251(8) 0.0223(8) -0.0045(7) 0.0067(7) 0.0028(6)
C13 0.0202(8) 0.0201(8) 0.0232(8) -0.0019(6) 0.0098(6) 0.0007(6)

loop_
_atom_type_symbol
_atom_type_description
_atom_type_scat_dispersion_real
_atom_type_scat_dispersion_imag
_atom_type_scat_source
C C 0.0033 0.0016 'International Tables Vol C Tables 4.2.6.8 and 6.1.1.4'
H H 0 0 'International Tables Vol C Tables 4.2.6.8 and 6.1.1.4'
O O 0.0106 0.006 'International Tables Vol C Tables 4.2.6.8 and 6.1.1.4'

loop_
_geom_angle_atom_site_label_1
_geom_angle_atom_site_label_2
_geom_angle_atom_site_label_3
_geom_angle
C3 O2 H2 108.9(11)
C4 O3 H3 110.4(11)
C6 C1 C2 119.11(14)
C6 C1 C7 118.99(13)
C2 C1 C7 121.70(13)
C3 C2 C1 120.25(14)
C3 C2 H2A 119.9
C1 C2 H2A 119.9
O2 C3 C2 122.86(14)
O2 C3 C4 116.77(13)
C2 C3 C4 120.37(14)
O3 C4 C5 118.92(14)
O3 C4 C3 121.60(14)
C5 C4 C3 119.47(14)
C6 C5 C4 120.38(14)
C6 C5 H5 119.8
C4 C5 H5 119.8
C5 C6 C1 120.41(14)
C5 C6 H6A 119.8
C1 C6 H6A 119.8
O1 C7 C1 119.47(13)
O1 C7 C8 118.60(13)
C1 C7 C8 121.91(12)
C9 C8 C13 119.30(14)
C9 C8 C7 117.89(13)
C13 C8 C7 122.79(14)
C10 C9 C8 120.44(15)
C10 C9 H9 119.8
C8 C9 H9 119.8
C9 C10 C11 119.76(15)
C9 C10 H10 120.1
C11 C10 H10 120.1
C12 C11 C10 120.36(15)
C12 C11 H11 119.8
C10 C11 H11 119.8
C11 C12 C13 120.10(15)
C11 C12 H12 119.9
C13 C12 H12 119.9
C12 C13 C8 119.99(15)
C12 C13 H13 120
C8 C13 H13 120

loop_
_geom_bond_atom_site_label_1
_geom_bond_atom_site_label_2
_geom_bond_distance
O1 C7 1.2373(18)
O2 C3 1.3675(18)
O2 H2 0.94(2)
O3 C4 1.3571(18)
O3 H3 0.94(2)
C1 C6 1.394(2)
C1 C2 1.397(2)
C1 C7 1.478(2)
C2 C3 1.378(2)
C2 H2A 0.95
C3 C4 1.393(2)
C4 C5 1.385(2)
C5 C6 1.380(2)
C5 H5 0.95
C6 H6A 0.95
C7 C8 1.487(2)
C8 C9 1.395(2)
C8 C13 1.396(2)
C9 C10 1.382(2)
C9 H9 0.95
C10 C11 1.388(2)
C10 H10 0.95
C11 C12 1.382(2)
C11 H11 0.95
C12 C13 1.386(2)
C12 H12 0.95
C13 H13 0.95

loop_
_geom_hbond_atom_site_label_D
_geom_hbond_atom_site_label_H
_geom_hbond_atom_site_label_A
_geom_hbond_site_symmetry_A
_geom_hbond_distance_DH
_geom_hbond_distance_HA
_geom_hbond_distance_DA
_geom_hbond_angle_DHA
O2 H2 O1 6_556 0.94(2) 1.71(2) 2.6391(16) 171.7(18)
O3 H3 O2 2_656 0.94(2) 1.91(2) 2.8149(16) 159.6(16)
C2 H2A O1 6_556 0.95 2.56 3.2309(18) 128.1

loop_
_geom_torsion_atom_site_label_1
_geom_torsion_atom_site_label_2
_geom_torsion_atom_site_label_3
_geom_torsion_atom_site_label_4
_geom_torsion
C6 C1 C2 C3 0.6(2)
C7 C1 C2 C3 -174.22(14)
C1 C2 C3 O2 179.45(14)
C1 C2 C3 C4 -0.1(2)
O2 C3 C4 O3 0.2(2)
C2 C3 C4 O3 179.83(14)
O2 C3 C4 C5 179.46(14)
C2 C3 C4 C5 -0.9(2)
O3 C4 C5 C6 -179.18(14)
C3 C4 C5 C6 1.6(2)
C4 C5 C6 C1 -1.1(2)
C2 C1 C6 C5 0.1(2)
C7 C1 C6 C5 174.99(14)
C6 C1 C7 O1 -30.3(2)
C2 C1 C7 O1 144.53(15)
C6 C1 C7 C8 151.66(14)
C2 C1 C7 C8 -33.5(2)
O1 C7 C8 C9 -20.9(2)
C1 C7 C8 C9 157.17(14)
O1 C7 C8 C13 157.44(15)
C1 C7 C8 C13 -24.5(2)
C13 C8 C9 C10 2.0(2)
C7 C8 C9 C10 -179.63(14)
C8 C9 C10 C11 -0.7(2)
C9 C10 C11 C12 -0.9(2)
C10 C11 C12 C13 1.4(2)
C11 C12 C13 C8 -0.1(2)
C9 C8 C13 C12 -1.5(2)
C7 C8 C13 C12 -179.88(14)

loop_
_cod_related_entry_id
_cod_related_entry_database
_cod_related_entry_code
1 ChemSpider 145364
